data_2216075
loop_
_publ_author_name
'Zhao-Peng Deng'
'Shan Gao'
'Li-Hua Huo'
'Hui Zhao'

_publ_section_title
;Aqua(2,2'-bipyridine-\k^2^<i>N</i>,<i>N</i>')bis(4-formylbenzoato-\k^2^<i>O</i>,<i>O</i>')cadmium(II)
 monohydrate
;
_journal_coeditor_code NG2340
_journal_issue 11
_journal_name_full 'Acta Crystallographica Section E'
_journal_page_first m2799
_journal_page_last m2799
_journal_paper_doi 10.1107/S160053680705115X
_journal_volume 63
_journal_year 2007
_chemical_formula_iupac '[Cd (C8 H5 O3)2 (C10 H8 N2) (H2 O)] , H2 O'
_chemical_formula_moiety 'C26 H20 Cd N2 O7 , H2 O'
_chemical_formula_sum 'C26 H22 Cd N2 O8'
_chemical_formula_weight 602.86
_chemical_name_systematic
;
Aqua(2,2'-bipyridine-\k^2^N,N')bis(4-formylbenzoato-\k^2^O,O')cadmium(II)
monohydrate
;
_space_group_IT_number 14
_symmetry_cell_setting monoclinic
_symmetry_space_group_name_Hall '-P 2ybc'
_symmetry_space_group_name_H-M 'P 1 21/c 1'
_atom_sites_solution_hydrogens geom
_atom_sites_solution_primary direct
_atom_sites_solution_secondary difmap
_audit_creation_method SHELXL97
_cell_angle_alpha 90.00
_cell_angle_beta 106.10(3)
_cell_angle_gamma 90.00
_cell_formula_units_Z 4
_cell_length_a 23.878(5)
_cell_length_b 6.3586(13)
_cell_length_c 17.048(3)
_cell_measurement_reflns_used 18668
_cell_measurement_temperature 295(2)
_cell_measurement_theta_max 27.43
_cell_measurement_theta_min 3.10
_cell_volume 2486.9(9)
_computing_cell_refinement 'RAPID-AUTO (Rigaku, 1998)'
_computing_data_collection 'RAPID-AUTO (Rigaku, 1998)'
_computing_data_reduction 'CrystalStructure (Rigaku/MSC, 2002)'
_computing_molecular_graphics 'ORTEPII (Johnson, 1976)'
_computing_publication_material 'SHELXL97 (Sheldrick, 1997)'
_computing_structure_refinement 'SHELXL97 (Sheldrick, 1997)'
_computing_structure_solution 'SHELXS97 (Sheldrick, 1997)'
_diffrn_ambient_temperature 295(2)
_diffrn_detector_area_resol_mean 10.000
_diffrn_measured_fraction_theta_full 0.991
_diffrn_measured_fraction_theta_max 0.991
_diffrn_measurement_device_type 'Rigaku R-AXIS RAPID'
_diffrn_measurement_method \w
_diffrn_radiation_monochromator graphite
_diffrn_radiation_source 'fine-focus sealed tube'
_diffrn_radiation_type MoK\a
_diffrn_radiation_wavelength 0.71073
_diffrn_reflns_av_R_equivalents 0.0300
_diffrn_reflns_av_sigmaI/netI 0.0265
_diffrn_reflns_limit_h_max 30
_diffrn_reflns_limit_h_min -30
_diffrn_reflns_limit_k_max 8
_diffrn_reflns_limit_k_min -8
_diffrn_reflns_limit_l_max 20
_diffrn_reflns_limit_l_min -22
_diffrn_reflns_number 22518
_diffrn_reflns_theta_full 27.45
_diffrn_reflns_theta_max 27.45
_diffrn_reflns_theta_min 3.10
_diffrn_standards_decay_% 0
_diffrn_standards_interval_count 0
_diffrn_standards_interval_time 0
_diffrn_standards_number 0
_exptl_absorpt_coefficient_mu 0.932
_exptl_absorpt_correction_T_max 0.8652
_exptl_absorpt_correction_T_min 0.7804
_exptl_absorpt_correction_type multi-scan
_exptl_absorpt_process_details '(ABSCOR; Higashi, 1995)'
_exptl_crystal_colour colourless
_exptl_crystal_density_diffrn 1.610
_exptl_crystal_density_method 'not measured'
_exptl_crystal_description prism
_exptl_crystal_F_000 1216
_exptl_crystal_size_max 0.28
_exptl_crystal_size_mid 0.21
_exptl_crystal_size_min 0.16
_refine_diff_density_max 0.559
_refine_diff_density_min -0.340
_refine_ls_extinction_method none
_refine_ls_goodness_of_fit_ref 1.081
_refine_ls_hydrogen_treatment mixed
_refine_ls_matrix_type full
_refine_ls_number_parameters 346
_refine_ls_number_reflns 5636
_refine_ls_number_restraints 6
_refine_ls_restrained_S_all 1.080
_refine_ls_R_factor_all 0.0360
_refine_ls_R_factor_gt 0.0284
_refine_ls_shift/su_max 0.002
_refine_ls_shift/su_mean 0.000
_refine_ls_structure_factor_coef Fsqd
_refine_ls_weighting_details 'calc w = 1/[\s^2^(Fo^2^)+(0.0255P)^2^+1.4537P] where P=(Fo^2^+2Fc^2^)/3'
_refine_ls_weighting_scheme calc
_refine_ls_wR_factor_gt 0.0631
_refine_ls_wR_factor_ref 0.0658
_reflns_number_gt 4810
_reflns_number_total 5636
_reflns_threshold_expression I>2\s(I)
_cod_data_source_file ng2340.cif
_cod_data_source_block I
_cod_original_cell_volume 2486.8(9)
_cod_original_sg_symbol_H-M 'P 21/c'
_cod_database_code 2216075
_cod_database_fobs_code 2216075

loop_
_symmetry_equiv_pos_as_xyz
'x, y, z'
'-x, y+1/2, -z+1/2'
'-x, -y, -z'
'x, -y-1/2, z-1/2'

loop_
_atom_site_type_symbol
_atom_site_label
_atom_site_fract_x
_atom_site_fract_y
_atom_site_fract_z
_atom_site_U_iso_or_equiv
_atom_site_adp_type
_atom_site_calc_flag
_atom_site_refinement_flags
_atom_site_occupancy
Cd Cd1 0.761606(7) 0.55282(2) 0.604765(9) 0.03165(6) Uani d . 1
O O1W 0.76278(8) 0.2404(3) 0.67240(12) 0.0517(5) Uani d D 1
H H1W1 0.7304(7) 0.194(4) 0.676(2) 0.078 Uiso d D 1
H H1W2 0.7864(9) 0.140(3) 0.674(2) 0.078 Uiso d D 1
O O2W 0.67003(10) 0.0390(3) 0.69629(17) 0.0674(6) Uani d D 1
H H2W1 0.6537(17) 0.045(5) 0.7343(18) 0.101 Uiso d D 1
H H2W2 0.6727(17) -0.088(2) 0.682(2) 0.101 Uiso d D 1
O O1 0.65529(8) 0.4099(3) 0.54083(12) 0.0519(5) Uani d . 1
O O2 0.67947(7) 0.6319(3) 0.64420(11) 0.0473(4) Uani d . 1
O O3 0.39562(10) 0.5381(4) 0.68703(16) 0.0770(7) Uani d . 1
O O4 0.85797(9) 0.5509(3) 0.69981(13) 0.0623(6) Uani d . 1
O O5 0.81462(7) 0.8555(3) 0.67383(12) 0.0557(5) Uani d . 1
O O6 1.06983(12) 1.3180(4) 0.92916(16) 0.0933(8) Uani d . 1
N N1 0.73508(8) 0.7714(3) 0.48969(11) 0.0349(4) Uani d . 1
N N2 0.79677(8) 0.4103(3) 0.50210(11) 0.0330(4) Uani d . 1
C C1 0.64311(10) 0.5109(4) 0.59560(15) 0.0406(5) Uani d . 1
C C2 0.58314(10) 0.4899(4) 0.60830(15) 0.0419(5) Uani d . 1
C C3 0.56186(12) 0.6386(6) 0.6514(2) 0.0678(9) Uani d . 1
H H3 0.5846 0.7547 0.6728 0.081 Uiso calc R 1
C C4 0.50721(13) 0.6178(6) 0.6633(2) 0.0691(9) Uani d . 1
H H4 0.4935 0.7196 0.6925 0.083 Uiso calc R 1
C C5 0.47330(11) 0.4472(5) 0.63218(17) 0.0489(6) Uani d . 1
C C6 0.49400(12) 0.2990(5) 0.5880(2) 0.0605(8) Uani d . 1
H H6 0.4710 0.1836 0.5662 0.073 Uiso calc R 1
C C7 0.54863(11) 0.3205(5) 0.57593(18) 0.0541(7) Uani d . 1
H H7 0.5621 0.2201 0.5458 0.065 Uiso calc R 1
C C8 0.41517(12) 0.4242(5) 0.6460(2) 0.0630(8) Uani d . 1
H H8 0.3922 0.3121 0.6207 0.076 Uiso calc R 1
C C9 0.85734(10) 0.7444(4) 0.70981(14) 0.0405(5) Uani d . 1
C C10 0.90945(9) 0.8480(4) 0.76737(14) 0.0361(5) Uani d . 1
C C11 0.92337(11) 1.0556(4) 0.75503(16) 0.0423(5) Uani d . 1
H H11 0.9002 1.1316 0.7114 0.051 Uiso calc R 1
C C12 0.97161(11) 1.1490(4) 0.80751(16) 0.0465(6) Uani d . 1
H H12 0.9812 1.2870 0.7986 0.056 Uiso calc R 1
C C13 1.00575(10) 1.0371(4) 0.87349(17) 0.0457(6) Uani d . 1
C C14 0.99173(11) 0.8306(4) 0.88568(17) 0.0513(6) Uani d . 1
H H14 1.0145 0.7553 0.9298 0.062 Uiso calc R 1
C C15 0.94405(11) 0.7359(4) 0.83257(16) 0.0454(6) Uani d . 1
H H15 0.9352 0.5966 0.8406 0.054 Uiso calc R 1
C C16 1.05622(13) 1.1379(6) 0.9315(2) 0.0645(8) Uani d . 1
H H16 1.0792 1.0548 0.9730 0.077 Uiso calc R 1
C C17 0.70356(11) 0.9470(4) 0.48623(16) 0.0429(5) Uani d . 1
H H17 0.6942 0.9908 0.5331 0.051 Uiso calc R 1
C C18 0.68434(12) 1.0655(4) 0.41651(17) 0.0494(6) Uani d . 1
H H18 0.6624 1.1865 0.4161 0.059 Uiso calc R 1
C C19 0.69833(13) 1.0009(4) 0.34751(17) 0.0500(6) Uani d . 1
H H19 0.6857 1.0774 0.2993 0.060 Uiso calc R 1
C C20 0.73139(11) 0.8216(4) 0.35019(14) 0.0438(6) Uani d . 1
H H20 0.7416 0.7768 0.3040 0.053 Uiso calc R 1
C C21 0.74927(9) 0.7089(3) 0.42260(13) 0.0325(4) Uani d . 1
C C22 0.78480(9) 0.5124(3) 0.43018(13) 0.0311(4) Uani d . 1
C C23 0.80441(11) 0.4359(4) 0.36645(15) 0.0428(6) Uani d . 1
H H23 0.7964 0.5092 0.3174 0.051 Uiso calc R 1
C C24 0.83584(11) 0.2510(4) 0.37576(16) 0.0472(6) Uani d . 1
H H24 0.8485 0.1972 0.3329 0.057 Uiso calc R 1
C C25 0.84809(11) 0.1478(4) 0.44941(15) 0.0451(6) Uani d . 1
H H25 0.8696 0.0237 0.4576 0.054 Uiso calc R 1
C C26 0.82783(10) 0.2323(4) 0.51076(14) 0.0408(5) Uani d . 1
H H26 0.8361 0.1624 0.5606 0.049 Uiso calc R 1

loop_
_atom_site_aniso_label
_atom_site_aniso_U_11
_atom_site_aniso_U_22
_atom_site_aniso_U_33
_atom_site_aniso_U_12
_atom_site_aniso_U_13
_atom_site_aniso_U_23
Cd1 0.03319(9) 0.03734(9) 0.02606(8) -0.00243(7) 0.01094(6) -0.00048(7)
O1W 0.0478(10) 0.0509(10) 0.0589(11) -0.0039(8) 0.0190(9) 0.0167(10)
O2W 0.0700(14) 0.0525(11) 0.0972(19) -0.0107(11) 0.0524(13) -0.0017(12)
O1 0.0484(10) 0.0616(11) 0.0518(11) -0.0034(9) 0.0242(8) -0.0124(9)
O2 0.0363(8) 0.0622(11) 0.0465(10) -0.0096(8) 0.0167(7) -0.0118(9)
O3 0.0558(13) 0.1004(18) 0.0884(18) 0.0093(12) 0.0427(12) 0.0183(14)
O4 0.0636(12) 0.0451(11) 0.0648(13) -0.0172(9) -0.0045(10) -0.0019(10)
O5 0.0371(9) 0.0670(12) 0.0555(11) 0.0047(9) 0.0004(8) -0.0118(10)
O6 0.0939(18) 0.0898(18) 0.0856(18) -0.0442(16) 0.0074(14) -0.0313(15)
N1 0.0409(10) 0.0330(9) 0.0307(9) 0.0005(8) 0.0098(8) -0.0010(8)
N2 0.0357(9) 0.0369(10) 0.0266(9) 0.0004(8) 0.0090(7) 0.0026(8)
C1 0.0372(12) 0.0481(13) 0.0396(13) 0.0018(10) 0.0160(10) 0.0017(11)
C2 0.0337(11) 0.0537(14) 0.0391(13) -0.0040(11) 0.0115(10) -0.0035(11)
C3 0.0487(15) 0.082(2) 0.082(2) -0.0246(16) 0.0342(15) -0.0409(19)
C4 0.0489(16) 0.091(2) 0.077(2) -0.0111(16) 0.0333(15) -0.0319(19)
C5 0.0356(12) 0.0637(17) 0.0491(15) -0.0037(12) 0.0147(11) 0.0068(13)
C6 0.0457(15) 0.0585(17) 0.078(2) -0.0136(13) 0.0180(14) -0.0069(16)
C7 0.0466(14) 0.0538(16) 0.0648(17) -0.0038(13) 0.0202(13) -0.0095(14)
C8 0.0416(14) 0.076(2) 0.073(2) -0.0041(14) 0.0192(14) 0.0151(17)
C9 0.0381(12) 0.0498(14) 0.0348(12) -0.0104(11) 0.0121(10) -0.0062(11)
C10 0.0325(11) 0.0389(12) 0.0377(11) -0.0019(10) 0.0113(9) -0.0044(11)
C11 0.0407(12) 0.0415(13) 0.0433(13) 0.0003(11) 0.0095(10) 0.0011(11)
C12 0.0462(13) 0.0380(12) 0.0572(15) -0.0073(11) 0.0176(12) -0.0089(12)
C13 0.0345(12) 0.0512(14) 0.0504(15) -0.0048(11) 0.0104(10) -0.0147(12)
C14 0.0443(13) 0.0539(16) 0.0487(14) 0.0042(12) 0.0015(11) -0.0008(13)
C15 0.0466(13) 0.0376(12) 0.0493(14) -0.0028(11) 0.0089(11) -0.0003(11)
C16 0.0487(16) 0.075(2) 0.0651(19) -0.0121(16) 0.0086(14) -0.0249(18)
C17 0.0511(14) 0.0392(12) 0.0390(13) 0.0011(11) 0.0134(11) -0.0082(11)
C18 0.0565(15) 0.0361(13) 0.0511(15) 0.0085(11) 0.0075(12) 0.0001(12)
C19 0.0643(17) 0.0387(13) 0.0408(14) 0.0054(12) 0.0042(12) 0.0088(11)
C20 0.0602(15) 0.0414(13) 0.0293(11) 0.0013(12) 0.0114(10) 0.0037(10)
C21 0.0374(11) 0.0316(10) 0.0282(10) -0.0065(9) 0.0086(8) -0.0023(9)
C22 0.0339(10) 0.0320(10) 0.0283(10) -0.0039(9) 0.0099(8) -0.0007(9)
C23 0.0563(15) 0.0446(13) 0.0314(11) 0.0053(12) 0.0187(10) 0.0058(10)
C24 0.0546(15) 0.0504(14) 0.0415(13) 0.0092(12) 0.0215(11) -0.0028(12)
C25 0.0454(13) 0.0430(13) 0.0484(14) 0.0117(11) 0.0151(11) 0.0025(12)
C26 0.0417(12) 0.0451(13) 0.0355(12) 0.0065(11) 0.0102(10) 0.0093(11)

loop_
_atom_type_symbol
_atom_type_description
_atom_type_scat_dispersion_real
_atom_type_scat_dispersion_imag
_atom_type_scat_source
C C 0.0033 0.0016 'International Tables Vol C Tables 4.2.6.8 and 6.1.1.4'
H H 0.0000 0.0000 'International Tables Vol C Tables 4.2.6.8 and 6.1.1.4'
N N 0.0061 0.0033 'International Tables Vol C Tables 4.2.6.8 and 6.1.1.4'
O O 0.0106 0.0060 'International Tables Vol C Tables 4.2.6.8 and 6.1.1.4'
Cd Cd -0.8075 1.2024 'International Tables Vol C Tables 4.2.6.8 and 6.1.1.4'

loop_
_geom_angle_atom_site_label_1
_geom_angle_atom_site_label_2
_geom_angle_atom_site_label_3
_geom_angle
_geom_angle_publ_flag
O1W Cd1 O2 86.27(7) no
O1W Cd1 N2 94.83(7) no
O2 Cd1 N2 145.20(6) no
O1W Cd1 N1 153.83(7) no
O2 Cd1 N1 93.47(7) no
N2 Cd1 N1 70.81(6) no
O1W Cd1 O4 77.42(7) no
O2 Cd1 O4 122.37(7) no
N2 Cd1 O4 91.56(8) no
N1 Cd1 O4 123.34(7) no
O1W Cd1 O5 120.81(7) no
O2 Cd1 O5 93.28(6) no
N2 Cd1 O5 115.25(7) no
N1 Cd1 O5 85.35(7) no
O4 Cd1 O5 53.60(6) no
O1W Cd1 O1 77.58(7) no
O2 Cd1 O1 52.65(6) no
N2 Cd1 O1 93.55(6) no
N1 Cd1 O1 81.51(7) no
O4 Cd1 O1 154.81(6) no
O5 Cd1 O1 142.17(6) no
Cd1 O1W H1W1 117(2) no
Cd1 O1W H1W2 126(2) no
H1W1 O1W H1W2 110.2(16) no
H2W1 O2W H2W2 110.6(17) no
C1 O1 Cd1 84.80(15) no
C1 O2 Cd1 99.20(15) no
C9 O4 Cd1 92.39(16) no
C9 O5 Cd1 91.97(16) no
C17 N1 C21 118.8(2) no
C17 N1 Cd1 123.34(16) no
C21 N1 Cd1 117.69(14) no
C26 N2 C22 118.64(19) no
C26 N2 Cd1 123.46(15) no
C22 N2 Cd1 117.90(14) no
O1 C1 O2 123.0(2) no
O1 C1 C2 119.6(2) no
O2 C1 C2 117.4(2) no
C7 C2 C3 118.9(2) no
C7 C2 C1 119.8(2) no
C3 C2 C1 121.3(2) no
C2 C3 C4 121.1(3) no
C2 C3 H3 119.5 no
C4 C3 H3 119.5 no
C5 C4 C3 120.0(3) no
C5 C4 H4 120.0 no
C3 C4 H4 120.0 no
C4 C5 C6 119.3(3) no
C4 C5 C8 119.8(3) no
C6 C5 C8 120.9(3) no
C5 C6 C7 120.6(3) no
C5 C6 H6 119.7 no
C7 C6 H6 119.7 no
C2 C7 C6 120.2(3) no
C2 C7 H7 119.9 no
C6 C7 H7 119.9 no
O3 C8 C5 125.0(3) no
O3 C8 H8 117.5 no
C5 C8 H8 117.5 no
O4 C9 O5 122.0(2) no
O4 C9 C10 118.9(2) no
O5 C9 C10 119.0(2) no
C15 C10 C11 119.7(2) no
C15 C10 C9 119.9(2) no
C11 C10 C9 120.4(2) no
C12 C11 C10 120.1(2) no
C12 C11 H11 120.0 no
C10 C11 H11 120.0 no
C11 C12 C13 120.1(2) no
C11 C12 H12 120.0 no
C13 C12 H12 120.0 no
C14 C13 C12 119.7(2) no
C14 C13 C16 119.8(3) no
C12 C13 C16 120.4(3) no
C15 C14 C13 120.3(2) no
C15 C14 H14 119.9 no
C13 C14 H14 119.9 no
C14 C15 C10 120.1(2) no
C14 C15 H15 119.9 no
C10 C15 H15 119.9 no
O6 C16 C13 125.0(3) no
O6 C16 H16 117.5 no
C13 C16 H16 117.5 no
N1 C17 C18 123.0(2) no
N1 C17 H17 118.5 no
C18 C17 H17 118.5 no
C19 C18 C17 118.4(2) no
C19 C18 H18 120.8 no
C17 C18 H18 120.8 no
C18 C19 C20 119.5(2) no
C18 C19 H19 120.3 no
C20 C19 H19 120.3 no
C19 C20 C21 119.2(2) no
C19 C20 H20 120.4 no
C21 C20 H20 120.4 no
N1 C21 C20 121.2(2) no
N1 C21 C22 116.48(19) no
C20 C21 C22 122.4(2) no
N2 C22 C23 120.8(2) no
N2 C22 C21 116.98(19) no
C23 C22 C21 122.2(2) no
C24 C23 C22 120.0(2) no
C24 C23 H23 120.0 no
C22 C23 H23 120.0 no
C25 C24 C23 118.9(2) no
C25 C24 H24 120.6 no
C23 C24 H24 120.6 no
C24 C25 C26 118.5(2) no
C24 C25 H25 120.8 no
C26 C25 H25 120.8 no
N2 C26 C25 123.1(2) no
N2 C26 H26 118.4 no
C25 C26 H26 118.4 no

loop_
_geom_bond_atom_site_label_1
_geom_bond_atom_site_label_2
_geom_bond_distance
_geom_bond_publ_flag
Cd1 O1W 2.2930(18) no
Cd1 O2 2.2983(17) no
Cd1 N2 2.3248(19) no
Cd1 N1 2.3438(19) no
Cd1 O4 2.419(2) no
Cd1 O5 2.422(2) no
Cd1 O1 2.6312(19) no
O1W H1W1 0.85(3) no
O1W H1W2 0.85(4) no
O2W H2W1 0.85(4) no
O2W H2W2 0.85(3) no
O1 C1 1.233(3) no
O2 C1 1.278(3) no
O3 C8 1.188(4) no
O4 C9 1.242(3) no
O5 C9 1.253(3) no
O6 C16 1.194(4) no
N1 C17 1.339(3) no
N1 C21 1.340(3) no
N2 C26 1.339(3) no
N2 C22 1.346(3) no
C1 C2 1.512(3) no
C2 C7 1.375(4) no
C2 C3 1.378(4) no
C3 C4 1.382(4) no
C3 H3 0.9300 no
C4 C5 1.369(4) no
C4 H4 0.9300 no
C5 C6 1.380(4) no
C5 C8 1.478(4) no
C6 C7 1.383(4) no
C6 H6 0.9300 no
C7 H7 0.9300 no
C8 H8 0.9300 no
C9 C10 1.506(3) no
C10 C15 1.385(3) no
C10 C11 1.391(3) no
C11 C12 1.381(3) no
C11 H11 0.9300 no
C12 C13 1.388(4) no
C12 H12 0.9300 no
C13 C14 1.385(4) no
C13 C16 1.476(4) no
C14 C15 1.381(3) no
C14 H14 0.9300 no
C15 H15 0.9300 no
C16 H16 0.9300 no
C17 C18 1.374(4) no
C17 H17 0.9300 no
C18 C19 1.372(4) no
C18 H18 0.9300 no
C19 C20 1.381(4) no
C19 H19 0.9300 no
C20 C21 1.388(3) no
C20 H20 0.9300 no
C21 C22 1.496(3) no
C22 C23 1.385(3) no
C23 C24 1.380(3) no
C23 H23 0.9300 no
C24 C25 1.375(3) no
C24 H24 0.9300 no
C25 C26 1.378(3) no
C25 H25 0.9300 no
C26 H26 0.9300 no

loop_
_geom_hbond_atom_site_label_D
_geom_hbond_atom_site_label_H
_geom_hbond_atom_site_label_A
_geom_hbond_site_symmetry_A
_geom_hbond_distance_DH
_geom_hbond_distance_HA
_geom_hbond_distance_DA
_geom_hbond_angle_DHA
_geom_hbond_publ_flag
O1W H1W1 O2W . 0.85(3) 1.85(3) 2.685(3) 167(3) yes
O1W H1W2 O5 1_545 0.85(4) 1.93(4) 2.740(3) 159(3) yes
O2W H2W1 O3 2_646 0.85(4) 2.02(4) 2.854(3) 171(4) yes
O2W H2W2 O2 1_545 0.85(3) 1.92(3) 2.766(3) 177(3) yes

loop_
_geom_torsion_atom_site_label_1
_geom_torsion_atom_site_label_2
_geom_torsion_atom_site_label_3
_geom_torsion_atom_site_label_4
_geom_torsion
_geom_torsion_publ_flag
O1W Cd1 O1 C1 91.39(16) no
O2 Cd1 O1 C1 -3.45(15) no
N2 Cd1 O1 C1 -174.44(15) no
N1 Cd1 O1 C1 -104.45(16) no
O4 Cd1 O1 C1 84.2(2) no
O5 Cd1 O1 C1 -33.5(2) no
O1W Cd1 O2 C1 -73.86(16) no
N2 Cd1 O2 C1 19.2(2) no
N1 Cd1 O2 C1 79.92(16) no
O4 Cd1 O2 C1 -146.42(15) no
O5 Cd1 O2 C1 165.45(16) no
O1 Cd1 O2 C1 3.35(14) no
O1W Cd1 O4 C9 -144.78(18) no
O2 Cd1 O4 C9 -67.51(18) no
N2 Cd1 O4 C9 120.62(17) no
N1 Cd1 O4 C9 52.7(2) no
O5 Cd1 O4 C9 -0.05(15) no
O1 Cd1 O4 C9 -137.63(16) no
O1W Cd1 O5 C9 41.05(17) no
O2 Cd1 O5 C9 128.66(15) no
N2 Cd1 O5 C9 -71.88(16) no
N1 Cd1 O5 C9 -138.11(15) no
O4 Cd1 O5 C9 0.05(15) no
O1 Cd1 O5 C9 152.14(14) no
O1W Cd1 N1 C17 119.2(2) no
O2 Cd1 N1 C17 30.57(18) no
N2 Cd1 N1 C17 178.78(19) no
O4 Cd1 N1 C17 -102.43(19) no
O5 Cd1 N1 C17 -62.44(18) no
O1 Cd1 N1 C17 81.99(18) no
O1W Cd1 N1 C21 -56.5(2) no
O2 Cd1 N1 C21 -145.07(16) no
N2 Cd1 N1 C21 3.14(15) no
O4 Cd1 N1 C21 81.93(17) no
O5 Cd1 N1 C21 121.92(16) no
O1 Cd1 N1 C21 -93.65(16) no
O1W Cd1 N2 C26 -23.32(18) no
O2 Cd1 N2 C26 -113.74(19) no
N1 Cd1 N2 C26 179.12(19) no
O4 Cd1 N2 C26 54.18(18) no
O5 Cd1 N2 C26 104.13(18) no
O1 Cd1 N2 C26 -101.14(18) no
O1W Cd1 N2 C22 156.28(15) no
O2 Cd1 N2 C22 65.9(2) no
N1 Cd1 N2 C22 -1.28(15) no
O4 Cd1 N2 C22 -126.21(16) no
O5 Cd1 N2 C22 -76.26(16) no
O1 Cd1 N2 C22 78.46(16) no
Cd1 O1 C1 O2 5.9(2) no
Cd1 O1 C1 C2 -172.8(2) no
Cd1 O2 C1 O1 -6.8(3) no
Cd1 O2 C1 C2 171.87(19) no
O1 C1 C2 C7 18.1(4) no
O2 C1 C2 C7 -160.6(3) no
O1 C1 C2 C3 -161.4(3) no
O2 C1 C2 C3 19.9(4) no
C7 C2 C3 C4 1.0(5) no
C1 C2 C3 C4 -179.5(3) no
C2 C3 C4 C5 0.1(6) no
C3 C4 C5 C6 -0.9(5) no
C3 C4 C5 C8 179.2(3) no
C4 C5 C6 C7 0.7(5) no
C8 C5 C6 C7 -179.4(3) no
C3 C2 C7 C6 -1.2(4) no
C1 C2 C7 C6 179.3(3) no
C5 C6 C7 C2 0.4(5) no
C4 C5 C8 O3 -4.5(5) no
C6 C5 C8 O3 175.5(3) no
Cd1 O4 C9 O5 0.1(3) no
Cd1 O4 C9 C10 179.72(19) no
Cd1 O5 C9 O4 -0.1(3) no
Cd1 O5 C9 C10 -179.72(19) no
O4 C9 C10 C15 -28.3(4) no
O5 C9 C10 C15 151.4(2) no
O4 C9 C10 C11 151.2(3) no
O5 C9 C10 C11 -29.2(3) no
C15 C10 C11 C12 0.2(4) no
C9 C10 C11 C12 -179.3(2) no
C10 C11 C12 C13 -1.1(4) no
C11 C12 C13 C14 1.0(4) no
C11 C12 C13 C16 -177.9(3) no
C12 C13 C14 C15 0.0(4) no
C16 C13 C14 C15 178.9(3) no
C13 C14 C15 C10 -0.9(4) no
C11 C10 C15 C14 0.8(4) no
C9 C10 C15 C14 -179.8(2) no
C14 C13 C16 O6 -175.4(3) no
C12 C13 C16 O6 3.6(5) no
C21 N1 C17 C18 0.8(4) no
Cd1 N1 C17 C18 -174.77(19) no
N1 C17 C18 C19 -0.2(4) no
C17 C18 C19 C20 -0.5(4) no
C18 C19 C20 C21 0.7(4) no
C17 N1 C21 C20 -0.6(3) no
Cd1 N1 C21 C20 175.21(17) no
C17 N1 C21 C22 179.7(2) no
Cd1 N1 C21 C22 -4.5(2) no
C19 C20 C21 N1 -0.1(4) no
C19 C20 C21 C22 179.6(2) no
C26 N2 C22 C23 -0.3(3) no
Cd1 N2 C22 C23 -179.96(17) no
C26 N2 C22 C21 179.14(19) no
Cd1 N2 C22 C21 -0.5(2) no
N1 C21 C22 N2 3.3(3) no
C20 C21 C22 N2 -176.4(2) no
N1 C21 C22 C23 -177.2(2) no
C20 C21 C22 C23 3.1(3) no
N2 C22 C23 C24 1.1(4) no
C21 C22 C23 C24 -178.4(2) no
C22 C23 C24 C25 -1.2(4) no
C23 C24 C25 C26 0.7(4) no
C22 N2 C26 C25 -0.2(3) no
Cd1 N2 C26 C25 179.41(19) no
C24 C25 C26 N2 0.0(4) no
